data_4324709
loop_
_publ_author_name
'Yanping Zhang'
'Lili Li'
'Tao Sun'
'Bin Liu'
'Huaiming Hu'
'Ganglin Xue'

_publ_section_title
;
 A Cagelike Polyanion with a Ag+ Enwrapped, [AgAs2Mo15O54]11-
;
_journal_name_full 'Inorganic Chemistry'
_journal_page_first 2613
_journal_page_last 2618
_journal_paper_doi 10.1021/ic102459r
_journal_volume 50
_journal_year 2011
_chemical_formula_sum 'C4 H62 Ag As2 Mo15 N13 O60'
_chemical_formula_weight 2949.48
_chemical_name_systematic
; 
 ? 
;
_space_group_IT_number 62
_symmetry_cell_setting orthorhombic
_symmetry_space_group_name_Hall '-P 2ac 2n'
_symmetry_space_group_name_H-M 'P n m a'
_atom_sites_solution_hydrogens none
_atom_sites_solution_primary direct
_atom_sites_solution_secondary difmap
_audit_creation_method SHELXL-97
_cell_angle_alpha 90.00
_cell_angle_beta 90.00
_cell_angle_gamma 90.00
_cell_formula_units_Z 4
_cell_length_a 25.144(8)
_cell_length_b 19.410(6)
_cell_length_c 13.355(5)
_cell_measurement_temperature 293(2)
_cell_volume 6518(4)
_computing_cell_refinement 'Bruker SMART'
_computing_data_collection 'Bruker SMART'
_computing_data_reduction 'Bruker SAINT'
_computing_molecular_graphics 'Bruker SHELXTL'
_computing_publication_material 'Bruker SHELXTL'
_computing_structure_refinement 'SHELXL-97 (Sheldrick, 1997)'
_computing_structure_solution 'SHELXS-97 (Sheldrick, 1990)'
_diffrn_ambient_temperature 293(2)
_diffrn_measured_fraction_theta_full 0.998
_diffrn_measured_fraction_theta_max 0.998
_diffrn_measurement_device_type 'CCD area detector'
_diffrn_measurement_method 'phi and omega scans'
_diffrn_radiation_monochromator graphite
_diffrn_radiation_source 'fine-focus sealed tube'
_diffrn_radiation_type MoK\a
_diffrn_radiation_wavelength 0.71073
_diffrn_reflns_av_R_equivalents 0.0902
_diffrn_reflns_av_sigmaI/netI 0.0879
_diffrn_reflns_limit_h_max 29
_diffrn_reflns_limit_h_min -29
_diffrn_reflns_limit_k_max 11
_diffrn_reflns_limit_k_min -23
_diffrn_reflns_limit_l_max 15
_diffrn_reflns_limit_l_min -15
_diffrn_reflns_number 30654
_diffrn_reflns_theta_full 25.05
_diffrn_reflns_theta_max 25.05
_diffrn_reflns_theta_min 1.62
_exptl_absorpt_coefficient_mu 4.203
_exptl_absorpt_correction_T_max 0.604
_exptl_absorpt_correction_T_min 0.449
_exptl_absorpt_correction_type multi-scan
_exptl_absorpt_process_details sadabs
_exptl_crystal_colour colorless
_exptl_crystal_density_diffrn 3.006
_exptl_crystal_description block
_exptl_crystal_F_000 5600
_exptl_crystal_size_max 0.20
_exptl_crystal_size_mid 0.18
_exptl_crystal_size_min 0.12
_refine_diff_density_max 2.355
_refine_diff_density_min -1.297
_refine_diff_density_rms 0.250
_refine_ls_extinction_method none
_refine_ls_goodness_of_fit_ref 0.995
_refine_ls_hydrogen_treatment none
_refine_ls_matrix_type full
_refine_ls_number_parameters 394
_refine_ls_number_reflns 5926
_refine_ls_number_restraints 2
_refine_ls_restrained_S_all 1.002
_refine_ls_R_factor_all 0.1043
_refine_ls_R_factor_gt 0.0606
_refine_ls_shift/su_max 0.000
_refine_ls_shift/su_mean 0.000
_refine_ls_structure_factor_coef Fsqd
_refine_ls_weighting_details 'calc w=1/[\s^2^(Fo^2^)+(0.0870P)^2^+9.0000P] where P=(Fo^2^+2Fc^2^)/3'
_refine_ls_weighting_scheme calc
_refine_ls_wR_factor_gt 0.1583
_refine_ls_wR_factor_ref 0.1692
_reflns_number_gt 3159
_reflns_number_total 5926
_reflns_threshold_expression >2sigma(I)
_cod_data_source_file ic102459r_si_002.cif
_cod_data_source_block xb2782
_cod_database_code 4324709

loop_
_symmetry_equiv_pos_as_xyz
'x, y, z'
'-x+1/2, -y, z+1/2'
'-x, y+1/2, -z'
'x+1/2, -y+1/2, -z+1/2'
'-x, -y, -z'
'x-1/2, y, -z-1/2'
'x, -y-1/2, z'
'-x-1/2, y-1/2, z-1/2'

loop_
_atom_site_label
_atom_site_type_symbol
_atom_site_fract_x
_atom_site_fract_y
_atom_site_fract_z
_atom_site_U_iso_or_equiv
_atom_site_adp_type
_atom_site_occupancy
_atom_site_symmetry_multiplicity
_atom_site_calc_flag
_atom_site_refinement_flags
Mo1 Mo 0.13530(4) 0.16909(6) 0.70652(10) 0.0410(3) Uani 1 1 d .
Mo2 Mo 0.17368(4) 0.07729(6) 0.48762(11) 0.0448(4) Uani 1 1 d .
Mo3 Mo 0.20503(5) 0.15780(7) 0.29351(11) 0.0534(4) Uani 1 1 d .
Mo4 Mo 0.31605(4) 0.09189(6) 0.45073(10) 0.0455(4) Uani 1 1 d .
Mo5 Mo 0.24431(6) 0.2500 0.83448(14) 0.0421(5) Uani 1 2 d S
Mo6 Mo 0.37330(5) 0.16505(6) 0.87348(11) 0.0494(4) Uani 1 1 d .
Mo7 Mo 0.40920(5) 0.07207(6) 0.65489(11) 0.0510(4) Uani 1 1 d .
Mo8 Mo 0.45209(5) 0.15775(7) 0.45829(11) 0.0523(4) Uani 1 1 d .
Ag1 Ag 0.27487(6) 0.2500 0.56732(15) 0.0626(5) Uani 1 2 d S
As1 As 0.17885(7) 0.2500 0.50029(16) 0.0364(5) Uani 1 2 d S
As2 As 0.36803(7) 0.2500 0.63265(16) 0.0383(5) Uani 1 2 d S
O1 O 0.1613(4) 0.1292(5) 0.8087(8) 0.057(3) Uani 1 1 d .
O2 O 0.1054(4) 0.2500 0.7690(10) 0.045(3) Uani 1 2 d S
O3 O 0.0776(3) 0.1274(5) 0.6839(8) 0.052(3) Uani 1 1 d .
O4 O 0.1281(4) 0.2500 0.5925(10) 0.039(3) Uani 1 2 d S
O5 O 0.1809(3) 0.1311(4) 0.6081(7) 0.041(2) Uani 1 1 d .
O6 O 0.2037(4) 0.2500 0.7239(10) 0.041(3) Uani 1 2 d S
O7 O 0.1567(3) 0.1809(4) 0.4259(7) 0.041(2) Uani 1 1 d .
O8 O 0.1119(3) 0.0469(5) 0.5046(8) 0.058(3) Uani 1 1 d .
O9 O 0.2160(4) 0.0123(5) 0.5248(8) 0.063(3) Uani 1 1 d .
O10 O 0.1790(3) 0.0711(4) 0.3463(8) 0.055(3) Uani 1 1 d .
O11 O 0.1591(5) 0.1714(5) 0.2023(8) 0.079(4) Uani 1 1 d .
O12 O 0.2591(4) 0.1258(6) 0.2304(10) 0.085(4) Uani 1 1 d .
O13 O 0.2283(5) 0.2500 0.3187(12) 0.059(4) Uani 1 2 d S
O14 O 0.2533(3) 0.1351(4) 0.4410(8) 0.051(3) Uani 1 1 d .
O15 O 0.3158(3) 0.0153(5) 0.3848(9) 0.065(3) Uani 1 1 d .
O16 O 0.3285(3) 0.0773(5) 0.5744(7) 0.052(3) Uani 1 1 d .
O17 O 0.3651(4) 0.1458(6) 0.4027(8) 0.061(3) Uani 1 1 d .
O18 O 0.2074(6) 0.2500 0.9392(11) 0.070(5) Uani 1 2 d S
O19 O 0.2839(3) 0.1767(4) 0.8365(8) 0.055(3) Uani 1 1 d .
O20 O 0.3572(5) 0.2500 0.9413(10) 0.051(4) Uani 1 2 d S
O21 O 0.3523(4) 0.1109(5) 0.9630(9) 0.072(3) Uani 1 1 d .
O22 O 0.4401(4) 0.1653(5) 0.8856(10) 0.071(3) Uani 1 1 d .
O23 O 0.3750(4) 0.2500 0.7596(11) 0.045(3) Uani 1 2 d S
O24 O 0.3669(3) 0.1082(4) 0.7602(8) 0.049(2) Uani 1 1 d .
O25 O 0.3972(5) -0.0142(5) 0.6668(9) 0.076(3) Uani 1 1 d .
O26 O 0.4084(3) 0.1808(4) 0.5987(7) 0.043(2) Uani 1 1 d .
O27 O 0.4698(4) 0.0843(5) 0.7089(8) 0.071(3) Uani 1 1 d .
O28 O 0.5105(4) 0.1717(5) 0.5199(9) 0.064(3) Uani 1 1 d .
O29 O 0.4346(5) 0.2500 0.4273(10) 0.050(4) Uani 1 2 d S
O30 O 0.4318(4) 0.0701(4) 0.5158(8) 0.056(3) Uani 1 1 d .
O31 O 0.4716(4) 0.1262(6) 0.3460(9) 0.076(3) Uani 1 1 d .
O101 O 0.2394(4) 0.9595(6) 0.2459(9) 0.078(3) Uiso 1 1 d .
O102 O 0.9960(7) 0.2500 0.7746(13) 0.091(5) Uiso 1 2 d S
O103 O 0.1066(9) 0.2500 0.0265(17) 0.129(8) Uiso 1 2 d S
O104 O 0.3507(7) 0.2500 0.2745(15) 0.106(6) Uiso 1 2 d S
O105 O 0.4492(7) 0.9016(9) 0.8033(12) 0.137(6) Uiso 1 1 d .
O106 O 0.2767(7) 0.8936(9) 0.5161(13) 0.147(6) Uiso 1 1 d .
O107 O 0.5015(8) 0.0263(10) 0.9021(15) 0.174(7) Uiso 1 1 d .
O108 O 0.0540(10) 0.2500 0.234(2) 0.164(10) Uiso 1 2 d S
O109 O 0.5286(9) 0.1830(13) 0.0288(18) 0.224(10) Uiso 1 1 d .
O110 O 0.3895(10) 0.8964(13) 0.5132(19) 0.226(10) Uiso 1 1 d .
O111 O 0.2964(15) 0.2500 0.097(3) 0.235(16) Uiso 1 2 d S
C1 C 0.4078(5) 0.0188(7) 0.2728(9) 0.038(3) Uiso 1 1 d D
C2 C 0.3826(10) 0.0561(13) 0.1894(16) 0.152(10) Uiso 1 1 d D
N1 N 0.4261(7) -0.0150(9) 0.3380(12) 0.118(6) Uiso 1 1 d D

loop_
_atom_site_aniso_label
_atom_site_aniso_U_11
_atom_site_aniso_U_22
_atom_site_aniso_U_33
_atom_site_aniso_U_23
_atom_site_aniso_U_13
_atom_site_aniso_U_12
Mo1 0.0278(6) 0.0235(6) 0.0717(9) 0.0023(6) -0.0009(6) -0.0010(5)
Mo2 0.0305(7) 0.0216(6) 0.0822(10) -0.0031(6) -0.0008(6) 0.0005(5)
Mo3 0.0518(8) 0.0339(8) 0.0747(10) -0.0069(7) 0.0053(7) 0.0028(6)
Mo4 0.0268(6) 0.0344(7) 0.0753(9) -0.0105(7) 0.0008(6) 0.0026(5)
Mo5 0.0282(9) 0.0312(10) 0.0670(12) 0.000 -0.0014(8) 0.000
Mo6 0.0418(7) 0.0319(7) 0.0744(9) 0.0052(7) -0.0124(7) 0.0018(6)
Mo7 0.0353(7) 0.0276(7) 0.0902(11) 0.0018(7) 0.0019(7) 0.0052(5)
Mo8 0.0316(7) 0.0374(8) 0.0881(11) -0.0058(7) 0.0137(7) -0.0003(6)
Ag1 0.0267(8) 0.0647(13) 0.0963(14) 0.000 -0.0120(9) 0.000
As1 0.0212(10) 0.0218(10) 0.0663(14) 0.000 -0.0011(9) 0.000
As2 0.0203(9) 0.0253(11) 0.0692(14) 0.000 -0.0022(9) 0.000
O1 0.052(6) 0.031(6) 0.089(8) 0.020(5) -0.015(6) 0.002(5)
O2 0.034(7) 0.029(7) 0.073(10) 0.000 0.013(7) 0.000
O3 0.028(5) 0.034(6) 0.095(8) -0.012(5) 0.010(5) -0.011(4)
O4 0.018(6) 0.022(7) 0.078(9) 0.000 0.011(6) 0.000
O5 0.038(5) 0.021(5) 0.066(6) 0.001(4) -0.003(5) 0.000(4)
O6 0.020(6) 0.033(7) 0.068(9) 0.000 -0.006(6) 0.000
O7 0.014(4) 0.031(5) 0.078(7) -0.005(5) -0.002(4) -0.001(4)
O8 0.033(5) 0.042(6) 0.098(8) -0.013(6) -0.006(5) -0.002(5)
O9 0.052(6) 0.023(5) 0.115(9) -0.004(6) 0.003(6) 0.009(5)
O10 0.042(6) 0.023(5) 0.098(8) -0.004(5) -0.005(5) -0.005(4)
O11 0.107(10) 0.053(7) 0.078(8) -0.012(6) -0.015(7) -0.016(6)
O12 0.084(8) 0.050(7) 0.120(10) 0.001(7) 0.036(8) 0.015(6)
O13 0.037(8) 0.034(8) 0.106(12) 0.000 0.007(8) 0.000
O14 0.027(5) 0.026(5) 0.099(8) -0.004(5) -0.003(5) 0.004(4)
O15 0.038(5) 0.040(6) 0.117(9) -0.027(6) -0.018(6) 0.010(5)
O16 0.030(5) 0.051(7) 0.074(7) -0.010(5) 0.000(5) -0.010(4)
O17 0.040(6) 0.076(8) 0.068(7) 0.003(6) 0.010(5) -0.012(5)
O18 0.085(11) 0.044(10) 0.079(11) 0.000 -0.032(9) 0.000
O19 0.033(5) 0.025(5) 0.107(8) 0.002(5) -0.003(5) 0.004(4)
O20 0.045(8) 0.033(8) 0.076(10) 0.000 -0.011(7) 0.000
O21 0.074(8) 0.041(6) 0.101(9) 0.016(6) -0.004(7) 0.002(6)
O22 0.040(6) 0.043(7) 0.129(10) -0.003(6) -0.028(6) 0.007(5)
O23 0.021(6) 0.022(7) 0.092(10) 0.000 0.002(7) 0.000
O24 0.043(5) 0.024(5) 0.080(7) -0.007(5) -0.001(5) 0.006(4)
O25 0.094(9) 0.024(6) 0.109(9) 0.008(6) 0.016(7) 0.002(6)
O26 0.033(5) 0.019(5) 0.076(7) -0.001(4) 0.001(5) 0.004(4)
O27 0.041(6) 0.065(8) 0.108(9) 0.008(6) -0.017(6) 0.019(5)
O28 0.046(6) 0.046(6) 0.102(9) -0.002(6) 0.009(6) 0.002(5)
O29 0.037(7) 0.039(8) 0.075(10) 0.000 0.005(7) 0.000
O30 0.051(6) 0.032(5) 0.085(7) -0.009(5) 0.013(5) 0.006(5)
O31 0.061(7) 0.057(7) 0.110(10) -0.009(7) 0.023(6) -0.003(6)

loop_
_atom_type_symbol
_atom_type_description
_atom_type_scat_dispersion_real
_atom_type_scat_dispersion_imag
_atom_type_scat_source
O O 0.0106 0.0060 'International Tables Vol C Tables 4.2.6.8 and 6.1.1.4'
Mo Mo -1.6832 0.6857 'International Tables Vol C Tables 4.2.6.8 and 6.1.1.4'
C C 0.0033 0.0016 'International Tables Vol C Tables 4.2.6.8 and 6.1.1.4'
Ag Ag -0.8971 1.1015 'International Tables Vol C Tables 4.2.6.8 and 6.1.1.4'
As As 0.0499 2.0058 'International Tables Vol C Tables 4.2.6.8 and 6.1.1.4'
N N 0.0061 0.0033 'International Tables Vol C Tables 4.2.6.8 and 6.1.1.4'
H H 0.0000 0.0000 'International Tables Vol C Tables 4.2.6.8 and 6.1.1.4'

loop_
_geom_angle_atom_site_label_1
_geom_angle_atom_site_label_2
_geom_angle_atom_site_label_3
_geom_angle
_geom_angle_site_symmetry_1
_geom_angle_site_symmetry_3
O3 Mo1 O1 104.8(5) . .
O3 Mo1 O5 102.1(4) . .
O1 Mo1 O5 98.5(4) . .
O3 Mo1 O2 97.7(4) . .
O1 Mo1 O2 100.0(5) . .
O5 Mo1 O2 148.5(4) . .
O3 Mo1 O4 98.5(4) . .
O1 Mo1 O4 156.1(4) . .
O5 Mo1 O4 81.2(4) . .
O2 Mo1 O4 71.7(4) . .
O3 Mo1 O6 166.1(4) . .
O1 Mo1 O6 86.8(4) . .
O5 Mo1 O6 83.4(4) . .
O2 Mo1 O6 72.4(4) . .
O4 Mo1 O6 69.5(4) . .
O3 Mo1 Mo1 118.7(3) . 7_565
O1 Mo1 Mo1 117.1(3) . 7_565
O5 Mo1 Mo1 112.9(3) . 7_565
O2 Mo1 Mo1 35.6(3) . 7_565
O4 Mo1 Mo1 44.3(2) . 7_565
O6 Mo1 Mo1 47.84(17) . 7_565
O8 Mo2 O9 106.0(5) . .
O8 Mo2 O10 100.2(4) . .
O9 Mo2 O10 101.3(5) . .
O8 Mo2 O5 99.5(4) . .
O9 Mo2 O5 95.7(4) . .
O10 Mo2 O5 149.2(4) . .
O8 Mo2 O7 101.0(4) . .
O9 Mo2 O7 153.0(4) . .
O10 Mo2 O7 72.6(4) . .
O5 Mo2 O7 80.6(3) . .
O8 Mo2 O14 168.9(4) . .
O9 Mo2 O14 84.3(4) . .
O10 Mo2 O14 73.1(4) . .
O5 Mo2 O14 83.3(3) . .
O7 Mo2 O14 68.7(3) . .
O11 Mo3 O12 104.0(6) . .
O11 Mo3 O13 100.9(5) . .
O12 Mo3 O13 100.5(5) . .
O11 Mo3 O10 99.6(5) . .
O12 Mo3 O10 97.6(5) . .
O13 Mo3 O10 148.4(6) . .
O11 Mo3 O7 99.8(5) . .
O12 Mo3 O7 155.4(5) . .
O13 Mo3 O7 80.6(5) . .
O10 Mo3 O7 72.4(4) . .
O11 Mo3 O14 168.2(5) . .
O12 Mo3 O14 86.2(5) . .
O13 Mo3 O14 82.5(5) . .
O10 Mo3 O14 73.0(4) . .
O7 Mo3 O14 69.5(3) . .
O16 Mo4 O15 110.5(5) . .
O16 Mo4 O17 109.1(4) . .
O15 Mo4 O17 109.4(5) . .
O16 Mo4 O14 108.0(4) . .
O15 Mo4 O14 111.3(4) . .
O17 Mo4 O14 108.4(5) . .
O18 Mo5 O19 107.7(4) . 7_565
O18 Mo5 O19 107.7(4) . .
O19 Mo5 O19 110.1(6) 7_565 .
O18 Mo5 O6 111.7(6) . .
O19 Mo5 O6 109.8(4) 7_565 .
O19 Mo5 O6 109.8(4) . .
O21 Mo6 O22 104.3(5) . .
O21 Mo6 O24 100.3(5) . .
O22 Mo6 O24 99.4(5) . .
O21 Mo6 O20 97.8(5) . .
O22 Mo6 O20 99.3(5) . .
O24 Mo6 O20 149.8(5) . .
O21 Mo6 O23 161.8(5) . .
O22 Mo6 O23 92.5(5) . .
O24 Mo6 O23 83.6(4) . .
O20 Mo6 O23 72.2(5) . .
O21 Mo6 O19 84.7(4) . .
O22 Mo6 O19 171.0(5) . .
O24 Mo6 O19 78.6(4) . .
O20 Mo6 O19 79.2(4) . .
O23 Mo6 O19 78.6(4) . .
O27 Mo7 O25 104.8(5) . .
O27 Mo7 O24 97.8(5) . .
O25 Mo7 O24 101.2(5) . .
O27 Mo7 O30 98.4(5) . .
O25 Mo7 O30 96.9(5) . .
O24 Mo7 O30 151.7(4) . .
O27 Mo7 O26 91.1(4) . .
O25 Mo7 O26 162.3(5) . .
O24 Mo7 O26 84.0(4) . .
O30 Mo7 O26 72.6(3) . .
O27 Mo7 O16 169.1(4) . .
O25 Mo7 O16 86.0(5) . .
O24 Mo7 O16 80.5(4) . .
O30 Mo7 O16 79.2(4) . .
O26 Mo7 O16 78.1(3) . .
O31 Mo8 O28 103.6(5) . .
O31 Mo8 O29 102.5(6) . .
O28 Mo8 O29 99.0(5) . .
O31 Mo8 O30 96.3(5) . .
O28 Mo8 O30 100.1(5) . .
O29 Mo8 O30 149.2(5) . .
O31 Mo8 O26 164.8(4) . .
O28 Mo8 O26 89.3(4) . .
O29 Mo8 O26 83.1(5) . .
O30 Mo8 O26 73.2(3) . .
O31 Mo8 O17 87.3(5) . .
O28 Mo8 O17 169.0(4) . .
O29 Mo8 O17 78.8(4) . .
O30 Mo8 O17 77.9(4) . .
O26 Mo8 O17 79.8(3) . .
As2 Ag1 As1 179.92(11) . .
O7 As1 O7 99.3(6) . 7_565
O7 As1 O4 99.5(4) . .
O7 As1 O4 99.5(4) 7_565 .
O7 As1 Ag1 119.5(3) . .
O7 As1 Ag1 119.5(3) 7_565 .
O4 As1 Ag1 115.7(4) . .
O23 As2 O26 101.5(4) . 7_565
O23 As2 O26 101.5(4) . .
O26 As2 O26 100.9(6) 7_565 .
O23 As2 Ag1 116.4(4) . .
O26 As2 Ag1 117.0(3) 7_565 .
O26 As2 Ag1 117.0(3) . .
Mo1 O2 Mo1 108.9(6) . 7_565
As1 O4 Mo1 115.0(4) . 7_565
As1 O4 Mo1 115.0(4) . .
Mo1 O4 Mo1 91.3(5) 7_565 .
Mo1 O5 Mo2 137.2(4) . .
Mo5 O6 Mo1 120.0(4) . .
Mo5 O6 Mo1 120.0(4) . 7_565
Mo1 O6 Mo1 84.3(3) . 7_565
As1 O7 Mo3 115.9(4) . .
As1 O7 Mo2 114.9(4) . .
Mo3 O7 Mo2 90.4(3) . .
Mo2 O10 Mo3 109.3(4) . .
Mo3 O13 Mo3 138.6(8) . 7_565
Mo4 O14 Mo3 127.1(5) . .
Mo4 O14 Mo2 120.1(4) . .
Mo3 O14 Mo2 82.7(3) . .
Mo4 O16 Mo7 128.5(5) . .
Mo4 O17 Mo8 127.6(5) . .
Mo5 O19 Mo6 129.8(5) . .
Mo6 O20 Mo6 117.9(7) . 7_565
As2 O23 Mo6 132.2(3) . 7_565
As2 O23 Mo6 132.2(3) . .
Mo6 O23 Mo6 94.6(6) 7_565 .
Mo6 O24 Mo7 139.9(5) . .
As2 O26 Mo8 131.5(5) . .
As2 O26 Mo7 130.1(5) . .
Mo8 O26 Mo7 95.1(3) . .
Mo8 O29 Mo8 142.7(8) 7_565 .
Mo8 O30 Mo7 116.0(5) . .
N1 C1 C2 176(2) . .

loop_
_geom_bond_atom_site_label_1
_geom_bond_atom_site_label_2
_geom_bond_distance
_geom_bond_site_symmetry_2
Mo1 O3 1.688(8) .
Mo1 O1 1.700(9) .
Mo1 O5 1.894(9) .
Mo1 O2 1.931(7) .
Mo1 O4 2.195(9) .
Mo1 O6 2.340(8) .
Mo1 Mo1 3.141(2) 7_565
Mo2 O8 1.678(9) .
Mo2 O9 1.724(9) .
Mo2 O10 1.896(10) .
Mo2 O5 1.927(9) .
Mo2 O7 2.215(9) .
Mo2 O14 2.379(9) .
Mo3 O11 1.700(12) .
Mo3 O12 1.716(10) .
Mo3 O13 1.913(5) .
Mo3 O10 1.938(9) .
Mo3 O7 2.192(9) .
Mo3 O14 2.356(10) .
Mo4 O16 1.705(10) .
Mo4 O15 1.728(9) .
Mo4 O17 1.740(9) .
Mo4 O14 1.790(8) .
Mo5 O18 1.679(17) .
Mo5 O19 1.736(8) 7_565
Mo5 O19 1.736(8) .
Mo5 O6 1.796(12) .
Mo6 O21 1.676(11) .
Mo6 O22 1.687(9) .
Mo6 O24 1.879(9) .
Mo6 O20 1.924(7) .
Mo6 O23 2.243(10) .
Mo6 O19 2.314(9) .
Mo7 O27 1.703(10) .
Mo7 O25 1.709(10) .
Mo7 O24 1.898(9) .
Mo7 O30 1.943(10) .
Mo7 O26 2.239(8) .
Mo7 O16 2.299(9) .
Mo8 O31 1.692(11) .
Mo8 O28 1.706(10) .
Mo8 O29 1.890(4) .
Mo8 O30 1.935(9) .
Mo8 O26 2.219(9) .
Mo8 O17 2.321(9) .
Ag1 As2 2.500(2) .
Ag1 As1 2.575(2) .
As1 O7 1.759(8) .
As1 O7 1.759(8) 7_565
As1 O4 1.773(11) .
As2 O23 1.705(15) .
As2 O26 1.744(8) 7_565
As2 O26 1.744(8) .
O2 Mo1 1.931(7) 7_565
O4 Mo1 2.195(9) 7_565
O6 Mo1 2.340(8) 7_565
O13 Mo3 1.913(5) 7_565
O20 Mo6 1.924(7) 7_565
O23 Mo6 2.243(10) 7_565
O29 Mo8 1.890(4) 7_565
C1 N1 1.183(9) .
C1 C2 1.472(10) .
